data_4320469
loop_
_publ_author_name
'David A. Brown'
'W. Errington'
'W. K. Glass'
'W. Haase'
'T. J. Kemp'
'H. Nimir'
'S. M. Ostrovsky'
'R. Werner'

_publ_section_title
;
 Magnetic, Spectroscopic, and Structural Studies of Dicobalt Hydroxamates
 and Model Hydrolases
;
_journal_name_full 'Inorganic Chemistry'
_journal_page_first 5962
_journal_page_last 5971
_journal_paper_doi 10.1021/ic0103345
_journal_volume 40
_journal_year 2001
_chemical_formula_sum 'C19 H43 Co2 F3 N4 O11 S'
_chemical_formula_weight 710.49
_chemical_name_systematic
;
?
;
_space_group_IT_number 14
_symmetry_cell_setting monoclinic
_symmetry_space_group_name_Hall '-P 2yn'
_symmetry_space_group_name_H-M 'P 1 21/n 1'
_atom_sites_solution_hydrogens geom
_atom_sites_solution_primary direct
_atom_sites_solution_secondary difmap
_audit_creation_method SHELXL-97
_cell_angle_alpha 90.00
_cell_angle_beta 100.936(3)
_cell_angle_gamma 90.00
_cell_formula_units_Z 4
_cell_length_a 8.5756(6)
_cell_length_b 22.1861(12)
_cell_length_c 16.4845(12)
_cell_measurement_reflns_used 5233
_cell_measurement_temperature 180(2)
_cell_measurement_theta_max 25.00
_cell_measurement_theta_min 1.56
_cell_volume 3079.4(4)
_computing_cell_refinement 'SAINT (Siemens, 1994)'
_computing_data_collection 'SMART (Siemens, 1994)'
_computing_data_reduction SAINT
_computing_structure_refinement 'SHELXL-97 (Sheldrick, 1997)'
_computing_structure_solution 'SHELXS-97 (Sheldrick, 1990)'
_diffrn_ambient_temperature 180(2)
_diffrn_detector_area_resol_mean 8.192
_diffrn_measured_fraction_theta_full 0.998
_diffrn_measured_fraction_theta_max 0.998
_diffrn_measurement_device_type
;
 Siemens SMART CCD area-detector diffractometer
;
_diffrn_measurement_method '\w scans'
_diffrn_radiation_monochromator graphite
_diffrn_radiation_source 'normal-focus sealed tube'
_diffrn_radiation_type MoK\a
_diffrn_radiation_wavelength 0.71073
_diffrn_reflns_av_R_equivalents 0.0474
_diffrn_reflns_av_sigmaI/netI 0.0572
_diffrn_reflns_limit_h_max 10
_diffrn_reflns_limit_h_min -10
_diffrn_reflns_limit_k_max 23
_diffrn_reflns_limit_k_min -26
_diffrn_reflns_limit_l_max 19
_diffrn_reflns_limit_l_min -11
_diffrn_reflns_number 15801
_diffrn_reflns_theta_full 25.00
_diffrn_reflns_theta_max 25.00
_diffrn_reflns_theta_min 1.56
_diffrn_standards_decay_% 0
_diffrn_standards_number 0
_exptl_absorpt_coefficient_mu 1.219
_exptl_absorpt_correction_T_max 0.9528
_exptl_absorpt_correction_T_min 0.6412
_exptl_absorpt_correction_type multi-scan
_exptl_absorpt_process_details 'SADABS (Sheldrick, 1996)'
_exptl_crystal_colour green
_exptl_crystal_density_diffrn 1.533
_exptl_crystal_density_method 'not measured'
_exptl_crystal_description needle
_exptl_crystal_F_000 1480
_exptl_crystal_size_max 0.40
_exptl_crystal_size_mid 0.10
_exptl_crystal_size_min 0.04
_refine_diff_density_max 0.525
_refine_diff_density_min -0.426
_refine_diff_density_rms 0.073
_refine_ls_extinction_method none
_refine_ls_goodness_of_fit_ref 1.031
_refine_ls_hydrogen_treatment mixed
_refine_ls_matrix_type full
_refine_ls_number_parameters 452
_refine_ls_number_reflns 5428
_refine_ls_number_restraints 561
_refine_ls_restrained_S_all 1.020
_refine_ls_R_factor_all 0.0823
_refine_ls_R_factor_gt 0.0463
_refine_ls_shift/su_max 0.007
_refine_ls_shift/su_mean 0.000
_refine_ls_structure_factor_coef Fsqd
_refine_ls_weighting_details 'calc w=1/[\s^2^(Fo^2^)+(0.0513P)^2^+2.4639P] where P=(Fo^2^+2Fc^2^)/3'
_refine_ls_weighting_scheme calc
_refine_ls_wR_factor_gt 0.0978
_refine_ls_wR_factor_ref 0.1143
_reflns_number_gt 3784
_reflns_number_total 5428
_reflns_threshold_expression >2\s(I)
_cod_data_source_file ic0103345_6.cif
_cod_data_source_block has8
_cod_database_code 4320469

loop_
_symmetry_equiv_pos_as_xyz
'x, y, z'
'-x+1/2, y+1/2, -z+1/2'
'-x, -y, -z'
'x-1/2, -y-1/2, z-1/2'

loop_
_atom_site_label
_atom_site_type_symbol
_atom_site_fract_x
_atom_site_fract_y
_atom_site_fract_z
_atom_site_U_iso_or_equiv
_atom_site_adp_type
_atom_site_occupancy
_atom_site_symmetry_multiplicity
_atom_site_calc_flag
_atom_site_refinement_flags
_atom_site_disorder_assembly
_atom_site_disorder_group
Co1 Co 1.06733(6) -0.03422(2) 0.76511(3) 0.02658(15) Uani 1 1 d U . .
Co2 Co 0.85499(6) 0.09235(2) 0.72330(3) 0.02899(16) Uani 1 1 d U . .
O1 O 1.1528(3) -0.00021(12) 0.67727(16) 0.0325(6) Uani 1 1 d U . .
O2 O 0.9707(3) 0.07014(12) 0.62560(16) 0.0358(7) Uani 1 1 d U . .
O3 O 0.8735(3) -0.05352(11) 0.69088(17) 0.0347(6) Uani 1 1 d U . .
O4 O 0.6984(3) 0.02196(13) 0.69043(19) 0.0407(7) Uani 1 1 d U . .
O5 O 1.0150(3) 0.04268(12) 0.79848(18) 0.0299(6) Uani 1 1 d U . .
H5 H 0.976(5) 0.0349(18) 0.832(2) 0.026(13) Uiso 1 1 d . . .
O6 O 0.9890(3) -0.07456(11) 0.85077(17) 0.0359(7) Uani 1 1 d U . .
O7 O 0.8361(5) -0.00800(16) 0.9014(2) 0.0754(12) Uani 1 1 d U . .
O8 O 0.7355(4) 0.10343(19) 0.8291(3) 0.0511(10) Uani 1 1 d U . .
H8 H 0.739(7) 0.079(2) 0.847(3) 0.05(2) Uiso 1 1 d . . .
N1 N 1.2842(4) -0.02571(14) 0.8374(2) 0.0344(8) Uani 1 1 d U . .
N2 N 1.1390(4) -0.11860(14) 0.7330(2) 0.0368(8) Uani 1 1 d U . .
N3 N 0.6874(4) 0.15061(15) 0.6420(2) 0.0417(9) Uani 1 1 d U . .
N4 N 0.9846(4) 0.17816(15) 0.7499(2) 0.0390(8) Uani 1 1 d U . .
C1 C 1.3616(5) 0.0335(2) 0.8292(3) 0.0538(13) Uani 1 1 d U . .
H1A H 1.4679 0.0337 0.8640 0.081 Uiso 1 1 calc R . .
H1B H 1.2977 0.0658 0.8469 0.081 Uiso 1 1 calc R . .
H1C H 1.3703 0.0399 0.7714 0.081 Uiso 1 1 calc R . .
C2 C 1.2850(5) -0.0347(2) 0.9257(3) 0.0566(13) Uani 1 1 d U . .
H2A H 1.3927 -0.0284 0.9572 0.085 Uiso 1 1 calc R . .
H2B H 1.2504 -0.0758 0.9347 0.085 Uiso 1 1 calc R . .
H2C H 1.2124 -0.0058 0.9440 0.085 Uiso 1 1 calc R . .
C3 C 1.3819(5) -0.0730(2) 0.8068(3) 0.0543(13) Uani 1 1 d U . .
H3A H 1.4129 -0.0593 0.7549 0.065 Uiso 1 1 calc R . .
H3B H 1.4799 -0.0801 0.8482 0.065 Uiso 1 1 calc R . .
C4 C 1.2904(5) -0.1293(2) 0.7916(3) 0.0552(13) Uani 1 1 d U . .
H4A H 1.2676 -0.1449 0.8445 0.066 Uiso 1 1 calc R . .
H4B H 1.3536 -0.1600 0.7686 0.066 Uiso 1 1 calc R . .
C5 C 1.0274(6) -0.16817(19) 0.7426(3) 0.0551(13) Uani 1 1 d U . .
H5A H 1.0722 -0.2067 0.7291 0.083 Uiso 1 1 calc R . .
H5B H 0.9256 -0.1613 0.7053 0.083 Uiso 1 1 calc R . .
H5C H 1.0109 -0.1692 0.7998 0.083 Uiso 1 1 calc R . .
C6 C 1.1638(6) -0.1212(2) 0.6468(3) 0.0510(12) Uani 1 1 d U . .
H6A H 1.2024 -0.1613 0.6355 0.077 Uiso 1 1 calc R . .
H6B H 1.2423 -0.0908 0.6386 0.077 Uiso 1 1 calc R . .
H6C H 1.0631 -0.1131 0.6090 0.077 Uiso 1 1 calc R . .
C7 C 0.6475(7) 0.1267(3) 0.5570(3) 0.0662(15) Uani 1 1 d U . .
H7A H 0.5759 0.1548 0.5222 0.099 Uiso 1 1 calc R . .
H7B H 0.5951 0.0875 0.5576 0.099 Uiso 1 1 calc R . .
H7C H 0.7449 0.1219 0.5347 0.099 Uiso 1 1 calc R . .
C8 C 0.5372(6) 0.1584(3) 0.6724(3) 0.0689(16) Uani 1 1 d U . .
H8A H 0.4634 0.1827 0.6329 0.103 Uiso 1 1 calc R . .
H8B H 0.5587 0.1788 0.7261 0.103 Uiso 1 1 calc R . .
H8C H 0.4899 0.1188 0.6784 0.103 Uiso 1 1 calc R . .
C9 C 0.7673(7) 0.2086(2) 0.6393(3) 0.0697(16) Uani 1 1 d U . .
H9A H 0.8296 0.2073 0.5945 0.084 Uiso 1 1 calc R . .
H9B H 0.6858 0.2404 0.6253 0.084 Uiso 1 1 calc R . .
C10 C 0.8718(7) 0.2246(2) 0.7154(4) 0.087(2) Uani 1 1 d U . .
H10A H 0.8063 0.2349 0.7568 0.104 Uiso 1 1 calc R . .
H10B H 0.9317 0.2612 0.7057 0.104 Uiso 1 1 calc R . .
C11 C 1.1294(6) 0.1790(2) 0.7155(4) 0.0711(16) Uani 1 1 d U . .
H11A H 1.1841 0.2176 0.7285 0.107 Uiso 1 1 calc R . .
H11B H 1.1022 0.1739 0.6554 0.107 Uiso 1 1 calc R . .
H11C H 1.1993 0.1460 0.7396 0.107 Uiso 1 1 calc R . .
C12 C 1.0372(7) 0.1887(2) 0.8400(3) 0.0703(16) Uani 1 1 d U . .
H12A H 1.0909 0.2278 0.8489 0.105 Uiso 1 1 calc R . .
H12B H 1.1106 0.1567 0.8636 0.105 Uiso 1 1 calc R . .
H12C H 0.9446 0.1886 0.8669 0.105 Uiso 1 1 calc R . .
C13 C 1.0908(5) 0.03946(18) 0.6241(2) 0.0308(9) Uani 1 1 d U . .
C14 C 1.1790(5) 0.0485(2) 0.5538(3) 0.0440(11) Uani 1 1 d U . .
H14A H 1.1555 0.0887 0.5300 0.066 Uiso 1 1 calc R . .
H14B H 1.1452 0.0179 0.5113 0.066 Uiso 1 1 calc R . .
H14C H 1.2934 0.0448 0.5747 0.066 Uiso 1 1 calc R . .
C15 C 0.7372(5) -0.02974(19) 0.6723(2) 0.0324(9) Uani 1 1 d U . .
C16 C 0.6133(5) -0.0698(2) 0.6227(3) 0.0465(12) Uani 1 1 d U . .
H16A H 0.5184 -0.0460 0.6007 0.070 Uiso 1 1 calc R . .
H16B H 0.5853 -0.1020 0.6581 0.070 Uiso 1 1 calc R . .
H16C H 0.6553 -0.0877 0.5768 0.070 Uiso 1 1 calc R . .
C17 C 0.8929(5) -0.0589(2) 0.8973(3) 0.0421(11) Uani 1 1 d U . .
C18 C 0.8555(6) -0.1074(2) 0.9536(3) 0.0640(15) Uani 1 1 d U . .
H18A H 0.7802 -0.0920 0.9865 0.096 Uiso 1 1 calc R . .
H18B H 0.9534 -0.1201 0.9905 0.096 Uiso 1 1 calc R . .
H18C H 0.8085 -0.1420 0.9207 0.096 Uiso 1 1 calc R . .
S1A S 0.5185(6) 0.2032(2) 0.9578(3) 0.0499(10) Uani 0.50 1 d PDU A 1
O1A O 0.4013(15) 0.2499(7) 0.9590(8) 0.089(5) Uani 0.50 1 d PDU A 1
O2A O 0.5131(11) 0.1864(4) 0.8740(5) 0.101(3) Uani 0.50 1 d PDU A 1
O3A O 0.5086(14) 0.1574(6) 1.0126(8) 0.125(5) Uani 0.50 1 d PDU A 1
C1A C 0.711(2) 0.2405(6) 0.9907(8) 0.072(4) Uani 0.50 1 d PDU A 1
F1A F 0.8169(13) 0.1976(6) 0.9921(6) 0.127(4) Uani 0.50 1 d PDU A 1
F2A F 0.7190(10) 0.2608(5) 1.0652(5) 0.133(3) Uani 0.50 1 d PDU A 1
F3A F 0.7311(9) 0.2818(4) 0.9370(7) 0.126(3) Uani 0.50 1 d PDU A 1
S1B S 0.6871(5) 0.23516(16) 0.9750(2) 0.0469(9) Uani 0.50 1 d PDU B 2
O1B O 0.6899(11) 0.2296(5) 0.8902(4) 0.102(3) Uani 0.50 1 d PDU B 2
O2B O 0.6624(10) 0.2986(3) 0.9965(6) 0.071(2) Uani 0.50 1 d PDU B 2
O3B O 0.8042(13) 0.2068(6) 1.0295(6) 0.087(4) Uani 0.50 1 d PDU B 2
C1B C 0.4960(19) 0.2001(6) 0.9825(7) 0.046(3) Uani 0.50 1 d PDU B 2
F1B F 0.4873(8) 0.1981(3) 1.0610(4) 0.075(2) Uani 0.50 1 d PDU B 2
F2B F 0.4935(14) 0.1459(4) 0.9546(7) 0.124(4) Uani 0.50 1 d PDU B 2
F3B F 0.3817(13) 0.2339(6) 0.9421(8) 0.115(5) Uani 0.50 1 d PDU B 2

loop_
_atom_site_aniso_label
_atom_site_aniso_U_11
_atom_site_aniso_U_22
_atom_site_aniso_U_33
_atom_site_aniso_U_23
_atom_site_aniso_U_13
_atom_site_aniso_U_12
Co1 0.0266(3) 0.0270(3) 0.0263(3) 0.0012(2) 0.0053(2) -0.0020(2)
Co2 0.0280(3) 0.0289(3) 0.0307(3) 0.0015(2) 0.0073(2) -0.0015(2)
O1 0.0339(15) 0.0376(15) 0.0290(15) 0.0036(13) 0.0133(12) 0.0018(12)
O2 0.0380(16) 0.0416(16) 0.0285(15) 0.0035(13) 0.0081(13) 0.0044(13)
O3 0.0329(15) 0.0326(15) 0.0366(16) -0.0051(13) 0.0018(13) -0.0050(12)
O4 0.0283(15) 0.0377(16) 0.0528(19) -0.0033(14) -0.0003(14) -0.0023(12)
O5 0.0336(16) 0.0298(15) 0.0279(15) 0.0002(13) 0.0096(14) -0.0027(12)
O6 0.0380(16) 0.0337(15) 0.0381(16) 0.0074(13) 0.0124(14) -0.0022(12)
O7 0.106(3) 0.062(2) 0.078(3) 0.034(2) 0.066(2) 0.035(2)
O8 0.051(2) 0.050(2) 0.059(2) 0.006(2) 0.0267(18) 0.0025(18)
N1 0.0312(17) 0.0370(19) 0.0326(18) 0.0005(16) -0.0001(15) -0.0011(15)
N2 0.0404(19) 0.0302(18) 0.039(2) -0.0016(16) 0.0047(16) 0.0052(15)
N3 0.041(2) 0.040(2) 0.042(2) 0.0039(17) 0.0007(17) 0.0040(16)
N4 0.043(2) 0.0318(18) 0.042(2) -0.0002(16) 0.0063(17) -0.0052(15)
C1 0.040(3) 0.052(3) 0.064(3) 0.004(3) -0.005(2) -0.019(2)
C2 0.043(3) 0.085(4) 0.036(2) 0.000(3) -0.007(2) -0.012(3)
C3 0.033(2) 0.064(3) 0.061(3) -0.008(3) -0.002(2) 0.011(2)
C4 0.051(3) 0.042(3) 0.065(3) -0.001(2) -0.007(3) 0.020(2)
C5 0.065(3) 0.026(2) 0.075(4) -0.003(2) 0.015(3) -0.005(2)
C6 0.065(3) 0.040(3) 0.052(3) -0.015(2) 0.018(3) 0.004(2)
C7 0.072(4) 0.077(4) 0.041(3) -0.003(3) -0.012(3) 0.024(3)
C8 0.046(3) 0.093(4) 0.068(4) 0.019(3) 0.011(3) 0.032(3)
C9 0.079(4) 0.046(3) 0.072(4) 0.019(3) -0.016(3) -0.002(3)
C10 0.082(4) 0.036(3) 0.123(5) 0.013(3) -0.028(4) -0.004(3)
C11 0.065(3) 0.054(3) 0.104(5) -0.015(3) 0.042(3) -0.030(3)
C12 0.086(4) 0.063(3) 0.059(3) -0.018(3) 0.006(3) -0.025(3)
C13 0.030(2) 0.037(2) 0.026(2) -0.0025(19) 0.0060(17) -0.0089(18)
C14 0.044(3) 0.054(3) 0.038(2) 0.006(2) 0.017(2) -0.002(2)
C15 0.028(2) 0.042(2) 0.029(2) -0.0004(19) 0.0100(18) -0.0088(19)
C16 0.031(2) 0.058(3) 0.050(3) -0.019(2) 0.006(2) -0.010(2)
C17 0.040(2) 0.050(3) 0.037(3) 0.012(2) 0.011(2) -0.002(2)
C18 0.075(4) 0.060(3) 0.066(3) 0.027(3) 0.037(3) -0.002(3)
S1A 0.058(2) 0.0395(18) 0.0507(19) 0.0063(15) 0.0060(16) -0.0024(15)
O1A 0.078(8) 0.119(10) 0.080(7) 0.008(6) 0.041(7) 0.050(7)
O2A 0.126(8) 0.105(7) 0.062(5) -0.029(5) -0.009(5) -0.016(6)
O3A 0.093(8) 0.128(11) 0.148(11) 0.090(10) 0.008(10) -0.025(8)
C1A 0.059(8) 0.097(11) 0.059(8) -0.001(7) 0.010(8) -0.021(6)
F1A 0.083(5) 0.205(10) 0.104(8) 0.044(7) 0.041(6) 0.077(7)
F2A 0.117(7) 0.169(9) 0.101(5) -0.086(6) -0.008(5) -0.024(6)
F3A 0.096(6) 0.093(6) 0.179(8) 0.064(7) 0.000(6) -0.047(5)
S1B 0.053(2) 0.0420(17) 0.0443(17) -0.0026(14) 0.0051(16) 0.0009(14)
O1B 0.110(7) 0.156(9) 0.050(4) 0.026(5) 0.043(5) 0.042(7)
O2B 0.095(6) 0.047(4) 0.076(6) -0.004(4) 0.027(5) -0.020(4)
O3B 0.043(5) 0.128(8) 0.078(8) 0.011(7) -0.014(6) 0.012(5)
C1B 0.033(6) 0.041(7) 0.057(8) -0.002(7) -0.010(6) 0.012(5)
F1B 0.074(4) 0.080(5) 0.073(4) 0.015(4) 0.019(4) 0.009(4)
F2B 0.145(8) 0.064(5) 0.162(10) -0.049(6) 0.027(9) -0.023(4)
F3B 0.060(5) 0.121(8) 0.142(10) 0.035(7) -0.040(6) 0.022(5)

loop_
_atom_type_symbol
_atom_type_description
_atom_type_scat_dispersion_real
_atom_type_scat_dispersion_imag
_atom_type_scat_source
C C 0.0033 0.0016 'International Tables Vol C Tables 4.2.6.8 and 6.1.1.4'
H H 0.0000 0.0000 'International Tables Vol C Tables 4.2.6.8 and 6.1.1.4'
N N 0.0061 0.0033 'International Tables Vol C Tables 4.2.6.8 and 6.1.1.4'
O O 0.0106 0.0060 'International Tables Vol C Tables 4.2.6.8 and 6.1.1.4'
F F 0.0171 0.0103 'International Tables Vol C Tables 4.2.6.8 and 6.1.1.4'
S S 0.1246 0.1234 'International Tables Vol C Tables 4.2.6.8 and 6.1.1.4'
Co Co 0.3494 0.9721 'International Tables Vol C Tables 4.2.6.8 and 6.1.1.4'

loop_
_geom_angle_atom_site_label_1
_geom_angle_atom_site_label_2
_geom_angle_atom_site_label_3
_geom_angle
_geom_angle_site_symmetry_1
_geom_angle_site_symmetry_3
_geom_angle_publ_flag
O5 Co1 O1 90.61(13) . . ?
O5 Co1 O6 94.17(13) . . ?
O1 Co1 O6 175.16(12) . . ?
O5 Co1 O3 99.45(12) . . ?
O1 Co1 O3 90.88(12) . . ?
O6 Co1 O3 89.03(12) . . ?
O5 Co1 N1 89.23(13) . . ?
O1 Co1 N1 88.13(13) . . ?
O6 Co1 N1 91.23(13) . . ?
O3 Co1 N1 171.28(12) . . ?
O5 Co1 N2 176.40(13) . . ?
O1 Co1 N2 89.30(13) . . ?
O6 Co1 N2 85.88(13) . . ?
O3 Co1 N2 84.16(12) . . ?
N1 Co1 N2 87.17(13) . . ?
O5 Co2 O4 94.68(11) . . ?
O5 Co2 O2 88.70(11) . . ?
O4 Co2 O2 89.99(11) . . ?
O5 Co2 N3 177.20(12) . . ?
O4 Co2 N3 88.12(12) . . ?
O2 Co2 N3 91.15(12) . . ?
O5 Co2 O8 86.46(14) . . ?
O4 Co2 O8 85.11(14) . . ?
O2 Co2 O8 172.81(14) . . ?
N3 Co2 O8 93.94(15) . . ?
O5 Co2 N4 95.28(12) . . ?
O4 Co2 N4 169.51(12) . . ?
O2 Co2 N4 93.51(12) . . ?
N3 Co2 N4 81.94(13) . . ?
O8 Co2 N4 92.23(14) . . ?
C13 O1 Co1 128.5(2) . . ?
C13 O2 Co2 131.2(3) . . ?
C15 O3 Co1 135.3(3) . . ?
C15 O4 Co2 124.7(2) . . ?
Co1 O5 Co2 119.68(14) . . ?
C17 O6 Co1 132.7(3) . . ?
C2 N1 C1 106.9(3) . . ?
C2 N1 C3 110.1(4) . . ?
C1 N1 C3 107.5(4) . . ?
C2 N1 Co1 113.8(3) . . ?
C1 N1 Co1 113.9(3) . . ?
C3 N1 Co1 104.4(2) . . ?
C6 N2 C4 110.7(4) . . ?
C6 N2 C5 106.7(3) . . ?
C4 N2 C5 108.3(3) . . ?
C6 N2 Co1 112.6(3) . . ?
C4 N2 Co1 104.1(2) . . ?
C5 N2 Co1 114.4(3) . . ?
C9 N3 C7 108.2(4) . . ?
C9 N3 C8 110.6(4) . . ?
C7 N3 C8 107.7(4) . . ?
C9 N3 Co2 106.3(3) . . ?
C7 N3 Co2 112.0(3) . . ?
C8 N3 Co2 112.0(3) . . ?
C10 N4 C11 113.1(4) . . ?
C10 N4 C12 109.5(4) . . ?
C11 N4 C12 105.5(4) . . ?
C10 N4 Co2 105.1(3) . . ?
C11 N4 Co2 111.5(3) . . ?
C12 N4 Co2 112.3(3) . . ?
C4 C3 N1 109.8(4) . . ?
C3 C4 N2 110.3(4) . . ?
C10 C9 N3 114.1(4) . . ?
C9 C10 N4 115.0(5) . . ?
O2 C13 O1 126.9(4) . . ?
O2 C13 C14 118.8(4) . . ?
O1 C13 C14 114.3(3) . . ?
O4 C15 O3 127.0(4) . . ?
O4 C15 C16 118.8(4) . . ?
O3 C15 C16 114.2(4) . . ?
O7 C17 O6 126.0(4) . . ?
O7 C17 C18 119.4(4) . . ?
O6 C17 C18 114.6(4) . . ?
O3A S1A O2A 116.7(8) . . ?
O3A S1A O1A 113.0(7) . . ?
O2A S1A O1A 107.8(6) . . ?
O3A S1A C1A 107.7(6) . . ?
O2A S1A C1A 105.5(5) . . ?
O1A S1A C1A 105.2(7) . . ?
F2A C1A F3A 114.0(13) . . ?
F2A C1A F1A 108.9(12) . . ?
F3A C1A F1A 109.9(12) . . ?
F2A C1A S1A 108.6(11) . . ?
F3A C1A S1A 110.0(10) . . ?
F1A C1A S1A 105.0(11) . . ?
O3B S1B O1B 117.6(6) . . ?
O3B S1B O2B 113.7(6) . . ?
O1B S1B O2B 110.6(5) . . ?
O3B S1B C1B 108.3(7) . . ?
O1B S1B C1B 102.3(6) . . ?
O2B S1B C1B 102.5(5) . . ?
F2B C1B F1B 108.7(11) . . ?
F2B C1B F3B 113.1(12) . . ?
F1B C1B F3B 110.2(12) . . ?
F2B C1B S1B 109.0(10) . . ?
F1B C1B S1B 107.5(9) . . ?
F3B C1B S1B 108.3(11) . . ?

loop_
_geom_bond_atom_site_label_1
_geom_bond_atom_site_label_2
_geom_bond_distance
_geom_bond_site_symmetry_2
_geom_bond_publ_flag
Co1 O5 1.873(3) . ?
Co1 O1 1.899(3) . ?
Co1 O6 1.899(3) . ?
Co1 O3 1.916(3) . ?
Co1 N1 2.019(3) . ?
Co1 N2 2.071(3) . ?
Co2 O5 1.997(3) . ?
Co2 O4 2.064(3) . ?
Co2 O2 2.104(3) . ?
Co2 N3 2.191(3) . ?
Co2 O8 2.199(4) . ?
Co2 N4 2.206(3) . ?
O1 C13 1.284(5) . ?
O2 C13 1.238(5) . ?
O3 C15 1.266(5) . ?
O4 C15 1.246(5) . ?
O6 C17 1.275(5) . ?
O7 C17 1.237(5) . ?
N1 C2 1.467(5) . ?
N1 C1 1.489(5) . ?
N1 C3 1.489(5) . ?
N2 C6 1.477(5) . ?
N2 C4 1.483(5) . ?
N2 C5 1.486(5) . ?
N3 C9 1.462(6) . ?
N3 C7 1.477(6) . ?
N3 C8 1.478(6) . ?
N4 C10 1.453(6) . ?
N4 C11 1.460(6) . ?
N4 C12 1.487(6) . ?
C3 C4 1.472(6) . ?
C9 C10 1.441(7) . ?
C13 C14 1.512(5) . ?
C15 C16 1.504(5) . ?
C17 C18 1.496(6) . ?
S1A O3A 1.373(8) . ?
S1A O2A 1.424(8) . ?
S1A O1A 1.446(9) . ?
S1A C1A 1.835(17) . ?
C1A F2A 1.298(12) . ?
C1A F3A 1.307(12) . ?
C1A F1A 1.311(13) . ?
S1B O3B 1.367(9) . ?
S1B O1B 1.407(7) . ?
S1B O2B 1.477(7) . ?
S1B C1B 1.839(15) . ?
C1B F2B 1.288(13) . ?
C1B F1B 1.310(12) . ?
C1B F3B 1.311(13) . ?

loop_
_geom_hbond_atom_site_label_D
_geom_hbond_atom_site_label_H
_geom_hbond_atom_site_label_A
_geom_hbond_distance_DH
_geom_hbond_distance_HA
_geom_hbond_distance_DA
_geom_hbond_angle_DHA
_geom_hbond_site_symmetry_A
O5 H5 O7 0.72(4) 2.04(4) 2.735(4) 162(4) .
O8 H8 O7 0.62(5) 2.22(5) 2.808(5) 160(7) .

loop_
_geom_torsion_atom_site_label_1
_geom_torsion_atom_site_label_2
_geom_torsion_atom_site_label_3
_geom_torsion_atom_site_label_4
_geom_torsion
_geom_torsion_site_symmetry_1
_geom_torsion_site_symmetry_2
_geom_torsion_site_symmetry_3
_geom_torsion_site_symmetry_4
_geom_torsion_publ_flag
O5 Co1 O1 C13 -48.2(3) . . . . ?
O6 Co1 O1 C13 140.2(13) . . . . ?
O3 Co1 O1 C13 51.3(3) . . . . ?
N1 Co1 O1 C13 -137.4(3) . . . . ?
N2 Co1 O1 C13 135.4(3) . . . . ?
O5 Co2 O2 C13 -1.5(3) . . . . ?
O4 Co2 O2 C13 -96.2(3) . . . . ?
N3 Co2 O2 C13 175.7(3) . . . . ?
O8 Co2 O2 C13 -49.2(12) . . . . ?
N4 Co2 O2 C13 93.7(3) . . . . ?
O5 Co1 O3 C15 -8.4(4) . . . . ?
O1 Co1 O3 C15 -99.1(4) . . . . ?
O6 Co1 O3 C15 85.7(4) . . . . ?
N1 Co1 O3 C15 177.5(7) . . . . ?
N2 Co1 O3 C15 171.6(4) . . . . ?
O5 Co2 O4 C15 -44.0(3) . . . . ?
O2 Co2 O4 C15 44.7(3) . . . . ?
N3 Co2 O4 C15 135.8(3) . . . . ?
O8 Co2 O4 C15 -130.1(4) . . . . ?
N4 Co2 O4 C15 154.2(6) . . . . ?
O1 Co1 O5 Co2 64.17(18) . . . . ?
O6 Co1 O5 Co2 -116.53(17) . . . . ?
O3 Co1 O5 Co2 -26.82(19) . . . . ?
N1 Co1 O5 Co2 152.29(18) . . . . ?
N2 Co1 O5 Co2 153(2) . . . . ?
O4 Co2 O5 Co1 43.65(19) . . . . ?
O2 Co2 O5 Co1 -46.23(17) . . . . ?
N3 Co2 O5 Co1 -133(3) . . . . ?
O8 Co2 O5 Co1 128.45(19) . . . . ?
N4 Co2 O5 Co1 -139.64(18) . . . . ?
O5 Co1 O6 C17 19.2(4) . . . . ?
O1 Co1 O6 C17 -169.2(13) . . . . ?
O3 Co1 O6 C17 -80.2(4) . . . . ?
N1 Co1 O6 C17 108.5(4) . . . . ?
N2 Co1 O6 C17 -164.5(4) . . . . ?
O5 Co1 N1 C2 77.0(3) . . . . ?
O1 Co1 N1 C2 167.6(3) . . . . ?
O6 Co1 N1 C2 -17.2(3) . . . . ?
O3 Co1 N1 C2 -108.8(9) . . . . ?
N2 Co1 N1 C2 -103.0(3) . . . . ?
O5 Co1 N1 C1 -46.0(3) . . . . ?
O1 Co1 N1 C1 44.7(3) . . . . ?
O6 Co1 N1 C1 -140.1(3) . . . . ?
O3 Co1 N1 C1 128.3(8) . . . . ?
N2 Co1 N1 C1 134.1(3) . . . . ?
O5 Co1 N1 C3 -162.9(3) . . . . ?
O1 Co1 N1 C3 -72.3(3) . . . . ?
O6 Co1 N1 C3 102.9(3) . . . . ?
O3 Co1 N1 C3 11.3(10) . . . . ?
N2 Co1 N1 C3 17.1(3) . . . . ?
O5 Co1 N2 C6 -110(2) . . . . ?
O1 Co1 N2 C6 -21.2(3) . . . . ?
O6 Co1 N2 C6 159.2(3) . . . . ?
O3 Co1 N2 C6 69.7(3) . . . . ?
N1 Co1 N2 C6 -109.4(3) . . . . ?
O5 Co1 N2 C4 10(2) . . . . ?
O1 Co1 N2 C4 98.7(3) . . . . ?
O6 Co1 N2 C4 -80.9(3) . . . . ?
O3 Co1 N2 C4 -170.3(3) . . . . ?
N1 Co1 N2 C4 10.6(3) . . . . ?
O5 Co1 N2 C5 128(2) . . . . ?
O1 Co1 N2 C5 -143.3(3) . . . . ?
O6 Co1 N2 C5 37.1(3) . . . . ?
O3 Co1 N2 C5 -52.4(3) . . . . ?
N1 Co1 N2 C5 128.5(3) . . . . ?
O5 Co2 N3 C9 4(3) . . . . ?
O4 Co2 N3 C9 -173.0(3) . . . . ?
O2 Co2 N3 C9 -83.1(3) . . . . ?
O8 Co2 N3 C9 102.0(3) . . . . ?
N4 Co2 N3 C9 10.3(3) . . . . ?
O5 Co2 N3 C7 122(3) . . . . ?
O4 Co2 N3 C7 -55.1(3) . . . . ?
O2 Co2 N3 C7 34.9(3) . . . . ?
O8 Co2 N3 C7 -140.0(3) . . . . ?
N4 Co2 N3 C7 128.3(4) . . . . ?
O5 Co2 N3 C8 -117(3) . . . . ?
O4 Co2 N3 C8 66.1(3) . . . . ?
O2 Co2 N3 C8 156.0(3) . . . . ?
O8 Co2 N3 C8 -18.9(3) . . . . ?
N4 Co2 N3 C8 -110.6(3) . . . . ?
O5 Co2 N4 C10 -167.4(4) . . . . ?
O4 Co2 N4 C10 -5.7(9) . . . . ?
O2 Co2 N4 C10 103.6(4) . . . . ?
N3 Co2 N4 C10 12.9(4) . . . . ?
O8 Co2 N4 C10 -80.8(4) . . . . ?
O5 Co2 N4 C11 69.7(3) . . . . ?
O4 Co2 N4 C11 -128.6(7) . . . . ?
O2 Co2 N4 C11 -19.3(3) . . . . ?
N3 Co2 N4 C11 -110.0(3) . . . . ?
O8 Co2 N4 C11 156.4(3) . . . . ?
O5 Co2 N4 C12 -48.5(3) . . . . ?
O4 Co2 N4 C12 113.3(7) . . . . ?
O2 Co2 N4 C12 -137.5(3) . . . . ?
N3 Co2 N4 C12 131.9(3) . . . . ?
O8 Co2 N4 C12 38.2(3) . . . . ?
C2 N1 C3 C4 79.4(5) . . . . ?
C1 N1 C3 C4 -164.4(4) . . . . ?
Co1 N1 C3 C4 -43.1(4) . . . . ?
N1 C3 C4 N2 56.4(5) . . . . ?
C6 N2 C4 C3 83.7(5) . . . . ?
C5 N2 C4 C3 -159.7(4) . . . . ?
Co1 N2 C4 C3 -37.6(4) . . . . ?
C7 N3 C9 C10 -154.3(5) . . . . ?
C8 N3 C9 C10 88.0(6) . . . . ?
Co2 N3 C9 C10 -33.8(6) . . . . ?
N3 C9 C10 N4 50.4(8) . . . . ?
C11 N4 C10 C9 85.4(6) . . . . ?
C12 N4 C10 C9 -157.4(5) . . . . ?
Co2 N4 C10 C9 -36.5(6) . . . . ?
Co2 O2 C13 O1 20.3(6) . . . . ?
Co2 O2 C13 C14 -158.9(3) . . . . ?
Co1 O1 C13 O2 10.7(6) . . . . ?
Co1 O1 C13 C14 -170.0(3) . . . . ?
Co2 O4 C15 O3 20.3(6) . . . . ?
Co2 O4 C15 C16 -159.3(3) . . . . ?
Co1 O3 C15 O4 13.0(7) . . . . ?
Co1 O3 C15 C16 -167.5(3) . . . . ?
Co1 O6 C17 O7 -7.1(7) . . . . ?
Co1 O6 C17 C18 176.0(3) . . . . ?
O3A S1A C1A F2A -59.1(12) . . . . ?
O2A S1A C1A F2A 175.6(9) . . . . ?
O1A S1A C1A F2A 61.7(11) . . . . ?
O3A S1A C1A F3A 175.5(11) . . . . ?
O2A S1A C1A F3A 50.2(11) . . . . ?
O1A S1A C1A F3A -63.7(11) . . . . ?
O3A S1A C1A F1A 57.3(11) . . . . ?
O2A S1A C1A F1A -68.1(9) . . . . ?
O1A S1A C1A F1A 178.1(9) . . . . ?
O3B S1B C1B F2B -68.0(10) . . . . ?
O1B S1B C1B F2B 56.9(10) . . . . ?
O2B S1B C1B F2B 171.6(9) . . . . ?
O3B S1B C1B F1B 49.6(10) . . . . ?
O1B S1B C1B F1B 174.5(8) . . . . ?
O2B S1B C1B F1B -70.8(9) . . . . ?
O3B S1B C1B F3B 168.6(10) . . . . ?
O1B S1B C1B F3B -66.5(10) . . . . ?
O2B S1B C1B F3B 48.2(10) . . . . ?
